data_1574964
loop_
_publ_author_name
'Xu, Huihui'
'Le&#xf3;n Baeza, Jos&#xe9; Miguel'
'Baceiredo, Antoine'
'Rojas Guerrero, Ren&#xe9; Segundo'
'Saffon-Merceron, Nathalie'
'Branchadell, Vicen&#xe7;'
'Kato, Tsuyoshi'

_publ_section_title
;
 Aluminacyclopropene-phosphine complex: a carbene-exchange reagent.
;
_journal_issue 31
_journal_name_full 'Chemical science'
_journal_page_first 14225
_journal_page_last 14230
_journal_paper_doi 10.1039/d5sc03846d
_journal_volume 16
_journal_year 2025
_chemical_formula_sum 'C46 H79 Al N5 P Si'
_chemical_formula_weight 788.18
_space_group_crystal_system monoclinic
_space_group_IT_number 14
_space_group_name_Hall '-P 2yn'
_space_group_name_H-M_alt 'P 1 21/n 1'
_atom_sites_solution_hydrogens geom
_atom_sites_solution_primary dual
_audit_creation_method SHELXL-2019/2
_audit_update_record
;
2025-04-04 deposited with the CCDC.	2025-06-30 downloaded from the CCDC.
;
_cell_angle_alpha 90
_cell_angle_beta 100.850(4)
_cell_angle_gamma 90
_cell_formula_units_Z 4
_cell_length_a 12.1189(12)
_cell_length_b 21.9059(16)
_cell_length_c 18.1582(17)
_cell_measurement_reflns_used 9237
_cell_measurement_temperature 193(2)
_cell_measurement_theta_max 28.67
_cell_measurement_theta_min 2.64
_cell_volume 4734.4(7)
_computing_cell_refinement 'Bruker SAINT'
_computing_data_collection 'Bruker APEX3'
_computing_data_reduction 'Bruker SAINT'
_computing_molecular_graphics 'Bruker SHELXTL'
_computing_publication_material 'Bruker SHELXTL'
_computing_structure_refinement 'SHELXL-2019/2 (Sheldrick, 2019)'
_computing_structure_solution 'SHELXT (Sheldrick 2015)'
_diffrn_ambient_temperature 193(2)
_diffrn_measured_fraction_theta_full 0.998
_diffrn_measured_fraction_theta_max 0.998
_diffrn_measurement_device_type 'Bruker D8-Venture Photon III-C14 detector'
_diffrn_measurement_method 'Phi and omega scans'
_diffrn_radiation_type MoK\a
_diffrn_radiation_wavelength 0.71073
_diffrn_reflns_av_R_equivalents 0.0607
_diffrn_reflns_av_unetI/netI 0.0253
_diffrn_reflns_Laue_measured_fraction_full 0.998
_diffrn_reflns_Laue_measured_fraction_max 0.998
_diffrn_reflns_limit_h_max 16
_diffrn_reflns_limit_h_min -16
_diffrn_reflns_limit_k_max 29
_diffrn_reflns_limit_k_min -29
_diffrn_reflns_limit_l_max 24
_diffrn_reflns_limit_l_min -24
_diffrn_reflns_number 179404
_diffrn_reflns_point_group_measured_fraction_full 0.998
_diffrn_reflns_point_group_measured_fraction_max 0.998
_diffrn_reflns_theta_full 25.242
_diffrn_reflns_theta_max 28.761
_diffrn_reflns_theta_min 2.746
_diffrn_source 'Fine-focus sealed tube'
_exptl_absorpt_coefficient_mu 0.137
_exptl_absorpt_correction_T_max 0.7458
_exptl_absorpt_correction_T_min 0.6128
_exptl_absorpt_correction_type multi-scan
_exptl_absorpt_process_details 'SADABS (Bruker-AXS)'
_exptl_crystal_colour orange
_exptl_crystal_density_diffrn 1.106
_exptl_crystal_description block
_exptl_crystal_F_000 1728
_exptl_crystal_size_max 0.240
_exptl_crystal_size_mid 0.200
_exptl_crystal_size_min 0.180
_refine_diff_density_max 0.347
_refine_diff_density_min -0.304
_refine_diff_density_rms 0.040
_refine_ls_extinction_method none
_refine_ls_goodness_of_fit_ref 1.012
_refine_ls_hydrogen_treatment constr
_refine_ls_matrix_type full
_refine_ls_number_parameters 507
_refine_ls_number_reflns 12287
_refine_ls_number_restraints 0
_refine_ls_restrained_S_all 1.012
_refine_ls_R_factor_all 0.0505
_refine_ls_R_factor_gt 0.0361
_refine_ls_shift/su_max 0.002
_refine_ls_shift/su_mean 0.000
_refine_ls_structure_factor_coef Fsqd
_refine_ls_weighting_details 'w=1/[\s^2^(Fo^2^)+(0.0462P)^2^+1.6587P] where P=(Fo^2^+2Fc^2^)/3'
_refine_ls_weighting_scheme calc
_refine_ls_wR_factor_gt 0.0916
_refine_ls_wR_factor_ref 0.1013
_reflns_Friedel_coverage 0.000
_reflns_number_gt 9852
_reflns_number_total 12287
_reflns_threshold_expression 'I > 2\s(I)'
_cod_data_source_file d5sc03846d2.cif
_cod_data_source_block 3
_cod_depositor_comments 'Adding full bibliography for 1574958--1574964.cif.'
_cod_original_sg_symbol_H-M 'P 21/n'
_cod_database_code 1574964
_shelx_shelxl_version_number 2019/2
_shelx_space_group_comment
; 
The symmetry employed for this shelxl refinement is uniquely defined 
by the following loop, which should always be used as a source of 
symmetry information in preference to the above space-group names. 
They are only intended as comments. 
;
_shelx_estimated_absorpt_t_min 0.968
_shelx_estimated_absorpt_t_max 0.976

loop_
_space_group_symop_operation_xyz
'x, y, z'
'-x+1/2, y+1/2, -z+1/2'
'-x, -y, -z'
'x-1/2, -y-1/2, z-1/2'

loop_
_atom_site_label
_atom_site_type_symbol
_atom_site_fract_x
_atom_site_fract_y
_atom_site_fract_z
_atom_site_U_iso_or_equiv
_atom_site_adp_type
_atom_site_occupancy
_atom_site_site_symmetry_order
_atom_site_calc_flag
_atom_site_refinement_flags_posn
_atom_site_refinement_flags_adp
_atom_site_refinement_flags_occupancy
_atom_site_disorder_assembly
_atom_site_disorder_group
Al1 Al 0.58855(3) 0.27338(2) 0.61339(2) 0.02017(8) Uani 1 1 d . . . . .
P1 P 0.41167(2) 0.39235(2) 0.71771(2) 0.02065(7) Uani 1 1 d . . . . .
Si1 Si 0.26483(3) 0.47280(2) 0.72923(2) 0.03013(8) Uani 1 1 d . . . . .
N1 N 0.47829(8) 0.23523(4) 0.66296(5) 0.02038(18) Uani 1 1 d . . . . .
N2 N 0.38500(9) 0.44127(4) 0.78411(6) 0.0257(2) Uani 1 1 d . . . . .
N3 N 0.29837(9) 0.42310(5) 0.66184(6) 0.0260(2) Uani 1 1 d . . . . .
N4 N 0.54696(9) 0.27706(5) 0.51064(6) 0.0257(2) Uani 1 1 d . . . . .
N5 N 0.71021(8) 0.22397(5) 0.60937(6) 0.0259(2) Uani 1 1 d . . . . .
C1 C 0.39777(10) 0.31546(5) 0.74127(6) 0.0224(2) Uani 1 1 d . . . . .
C2 C 0.41836(9) 0.25706(5) 0.71350(6) 0.0210(2) Uani 1 1 d . . . . .
C3 C 0.35594(11) 0.21217(5) 0.75607(7) 0.0283(3) Uani 1 1 d . . . . .
H3 H 0.340210 0.171279 0.731897 0.034 Uiso 1 1 calc R U . . .
C4 C 0.42164(14) 0.21074(6) 0.83816(8) 0.0365(3) Uani 1 1 d . . . . .
H4A H 0.395944 0.176683 0.866566 0.044 Uiso 1 1 calc R U . . .
H4B H 0.503429 0.206647 0.839830 0.044 Uiso 1 1 calc R U . . .
C5 C 0.39320(15) 0.27304(6) 0.86947(8) 0.0405(3) Uani 1 1 d . . . . .
H5A H 0.462071 0.296810 0.888723 0.049 Uiso 1 1 calc R U . . .
H5B H 0.349531 0.268026 0.909986 0.049 Uiso 1 1 calc R U . . .
C6 C 0.32191(12) 0.30382(6) 0.79956(8) 0.0307(3) Uani 1 1 d . . . . .
H6 H 0.277152 0.339912 0.810555 0.037 Uiso 1 1 calc R U . . .
C7 C 0.25169(12) 0.24904(6) 0.76466(9) 0.0348(3) Uani 1 1 d . . . . .
H7A H 0.207740 0.229832 0.799210 0.042 Uiso 1 1 calc R U . . .
H7B H 0.202496 0.258783 0.716118 0.042 Uiso 1 1 calc R U . . .
C8 C 0.13082(13) 0.45610(8) 0.76037(10) 0.0481(4) Uani 1 1 d . . . . .
H8A H 0.067650 0.466428 0.720129 0.072 Uiso 1 1 calc R U . . .
H8B H 0.126288 0.480441 0.804983 0.072 Uiso 1 1 calc R U . . .
H8C H 0.127666 0.412610 0.772441 0.072 Uiso 1 1 calc R U . . .
C9 C 0.27220(16) 0.55560(7) 0.70876(10) 0.0474(4) Uani 1 1 d . . . . .
H9A H 0.343020 0.564511 0.692316 0.071 Uiso 1 1 calc R U . . .
H9B H 0.268463 0.579111 0.754145 0.071 Uiso 1 1 calc R U . . .
H9C H 0.208997 0.566884 0.669018 0.071 Uiso 1 1 calc R U . . .
C10 C 0.45507(12) 0.46594(6) 0.85365(8) 0.0327(3) Uani 1 1 d . . . . .
C11 C 0.37452(15) 0.49407(8) 0.90010(9) 0.0471(4) Uani 1 1 d . . . . .
H11A H 0.330842 0.526640 0.871191 0.071 Uiso 1 1 calc R U . . .
H11B H 0.417830 0.511030 0.946630 0.071 Uiso 1 1 calc R U . . .
H11C H 0.323447 0.462494 0.912159 0.071 Uiso 1 1 calc R U . . .
C12 C 0.52076(14) 0.41518(7) 0.89934(8) 0.0415(3) Uani 1 1 d . . . . .
H12A H 0.469292 0.389810 0.921834 0.062 Uiso 1 1 calc R U . . .
H12B H 0.577565 0.433020 0.939082 0.062 Uiso 1 1 calc R U . . .
H12C H 0.557765 0.389969 0.866584 0.062 Uiso 1 1 calc R U . . .
C13 C 0.53440(15) 0.51559(7) 0.83526(10) 0.0492(4) Uani 1 1 d . . . . .
H13A H 0.584997 0.498166 0.804588 0.074 Uiso 1 1 calc R U . . .
H13B H 0.578653 0.531809 0.881912 0.074 Uiso 1 1 calc R U . . .
H13C H 0.490380 0.548600 0.807504 0.074 Uiso 1 1 calc R U . . .
C14 C 0.23303(11) 0.40449(6) 0.58767(8) 0.0321(3) Uani 1 1 d . . . . .
C15 C 0.14124(13) 0.35914(8) 0.59728(10) 0.0450(4) Uani 1 1 d . . . . .
H15A H 0.175658 0.322291 0.622271 0.068 Uiso 1 1 calc R U . . .
H15B H 0.097549 0.348305 0.547952 0.068 Uiso 1 1 calc R U . . .
H15C H 0.091547 0.377706 0.627782 0.068 Uiso 1 1 calc R U . . .
C16 C 0.30981(13) 0.37635(7) 0.53953(8) 0.0396(3) Uani 1 1 d . . . . .
H16A H 0.361539 0.407535 0.527373 0.059 Uiso 1 1 calc R U . . .
H16B H 0.264412 0.360450 0.493089 0.059 Uiso 1 1 calc R U . . .
H16C H 0.352909 0.342961 0.567114 0.059 Uiso 1 1 calc R U . . .
C17 C 0.17937(16) 0.46246(8) 0.54881(10) 0.0505(4) Uani 1 1 d . . . . .
H17A H 0.128156 0.480343 0.578720 0.076 Uiso 1 1 calc R U . . .
H17B H 0.137366 0.452023 0.498860 0.076 Uiso 1 1 calc R U . . .
H17C H 0.238367 0.492002 0.544080 0.076 Uiso 1 1 calc R U . . .
C18 C 0.45610(10) 0.17271(5) 0.63564(7) 0.0241(2) Uani 1 1 d . . . . .
C19 C 0.52920(11) 0.12427(5) 0.66307(8) 0.0285(3) Uani 1 1 d . . . . .
C20 C 0.51439(13) 0.06804(6) 0.62605(9) 0.0376(3) Uani 1 1 d . . . . .
H20 H 0.564519 0.035545 0.643344 0.045 Uiso 1 1 calc R U . . .
C21 C 0.42927(13) 0.05833(6) 0.56521(10) 0.0426(3) Uani 1 1 d . . . . .
H21 H 0.422782 0.020291 0.539639 0.051 Uiso 1 1 calc R U . . .
C22 C 0.35368(13) 0.10467(6) 0.54204(9) 0.0394(3) Uani 1 1 d . . . . .
H22 H 0.292797 0.097470 0.501700 0.047 Uiso 1 1 calc R U . . .
C23 C 0.36449(11) 0.16208(6) 0.57653(8) 0.0296(3) Uani 1 1 d . . . . .
C24 C 0.61686(11) 0.12758(6) 0.73477(8) 0.0318(3) Uani 1 1 d . . . . .
H24 H 0.627396 0.171340 0.750182 0.038 Uiso 1 1 calc R U . . .
C25 C 0.73081(12) 0.10145(7) 0.72600(10) 0.0405(3) Uani 1 1 d . . . . .
H25A H 0.723487 0.057490 0.716284 0.061 Uiso 1 1 calc R U . . .
H25B H 0.785794 0.108528 0.772156 0.061 Uiso 1 1 calc R U . . .
H25C H 0.756098 0.121600 0.683928 0.061 Uiso 1 1 calc R U . . .
C26 C 0.57581(14) 0.09210(7) 0.79783(9) 0.0419(3) Uani 1 1 d . . . . .
H26A H 0.576316 0.048249 0.787219 0.063 Uiso 1 1 calc R U . . .
H26B H 0.499254 0.104989 0.800568 0.063 Uiso 1 1 calc R U . . .
H26C H 0.625784 0.100513 0.845784 0.063 Uiso 1 1 calc R U . . .
C27 C 0.27136(11) 0.20817(6) 0.55215(8) 0.0343(3) Uani 1 1 d . . . . .
H27 H 0.291820 0.246603 0.581234 0.041 Uiso 1 1 calc R U . . .
C28 C 0.16071(12) 0.18439(8) 0.57083(10) 0.0470(4) Uani 1 1 d . . . . .
H28A H 0.138200 0.147059 0.542165 0.071 Uiso 1 1 calc R U . . .
H28B H 0.102128 0.215450 0.557657 0.071 Uiso 1 1 calc R U . . .
H28C H 0.171153 0.175461 0.624578 0.071 Uiso 1 1 calc R U . . .
C29 C 0.25601(15) 0.22357(8) 0.46871(9) 0.0477(4) Uani 1 1 d . . . . .
H29A H 0.326877 0.239167 0.457589 0.072 Uiso 1 1 calc R U . . .
H29B H 0.197433 0.254698 0.456066 0.072 Uiso 1 1 calc R U . . .
H29C H 0.233896 0.186708 0.439002 0.072 Uiso 1 1 calc R U . . .
C30 C 0.60859(9) 0.35023(5) 0.66948(7) 0.0231(2) Uani 1 1 d . . . . .
C31 C 0.53906(10) 0.40843(5) 0.68511(7) 0.0237(2) Uani 1 1 d . . . . .
C32 C 0.64748(10) 0.38317(6) 0.72801(7) 0.0265(2) Uani 1 1 d . . . . .
C33 C 0.74093(12) 0.39418(8) 0.79320(9) 0.0422(3) Uani 1 1 d . . . . .
H33A H 0.753879 0.356391 0.823497 0.051 Uiso 1 1 calc R U . . .
H33B H 0.717538 0.426445 0.825225 0.051 Uiso 1 1 calc R U . . .
C34 C 0.85068(13) 0.41321(8) 0.77096(11) 0.0511(4) Uani 1 1 d . . . . .
H34A H 0.874418 0.381668 0.738979 0.077 Uiso 1 1 calc R U . . .
H34B H 0.908538 0.418352 0.816127 0.077 Uiso 1 1 calc R U . . .
H34C H 0.839884 0.451895 0.743433 0.077 Uiso 1 1 calc R U . . .
C35 C 0.53697(13) 0.46758(6) 0.63923(9) 0.0363(3) Uani 1 1 d . . . . .
H35A H 0.472595 0.465746 0.596692 0.044 Uiso 1 1 calc R U . . .
H35B H 0.524027 0.502400 0.671316 0.044 Uiso 1 1 calc R U . . .
C36 C 0.64225(14) 0.47972(7) 0.60883(10) 0.0468(4) Uani 1 1 d . . . . .
H36A H 0.705374 0.486042 0.650561 0.070 Uiso 1 1 calc R U . . .
H36B H 0.631751 0.516324 0.577250 0.070 Uiso 1 1 calc R U . . .
H36C H 0.658119 0.444701 0.578893 0.070 Uiso 1 1 calc R U . . .
C37 C 0.60378(11) 0.22574(6) 0.48520(7) 0.0294(3) Uani 1 1 d . . . . .
C38 C 0.68690(11) 0.19964(6) 0.53532(7) 0.0292(3) Uani 1 1 d . . . . .
C39 C 0.55673(14) 0.19876(7) 0.40911(8) 0.0435(3) Uani 1 1 d . . . . .
H39A H 0.582208 0.156419 0.407320 0.065 Uiso 1 1 calc R U . . .
H39B H 0.583044 0.222613 0.370142 0.065 Uiso 1 1 calc R U . . .
H39C H 0.474462 0.199758 0.400564 0.065 Uiso 1 1 calc R U . . .
C40 C 0.74684(14) 0.14175(7) 0.51985(9) 0.0444(4) Uani 1 1 d . . . . .
H40A H 0.724354 0.108199 0.549550 0.067 Uiso 1 1 calc R U . . .
H40B H 0.828223 0.147867 0.533584 0.067 Uiso 1 1 calc R U . . .
H40C H 0.726731 0.131700 0.466416 0.067 Uiso 1 1 calc R U . . .
C41 C 0.55200(12) 0.33554(6) 0.47109(7) 0.0307(3) Uani 1 1 d . . . . .
H41 H 0.528829 0.367638 0.504266 0.037 Uiso 1 1 calc R U . . .
C42 C 0.47125(16) 0.34129(8) 0.39590(9) 0.0496(4) Uani 1 1 d . . . . .
H42A H 0.497974 0.315853 0.358457 0.074 Uiso 1 1 calc R U . . .
H42B H 0.467768 0.383989 0.379537 0.074 Uiso 1 1 calc R U . . .
H42C H 0.396215 0.327701 0.401477 0.074 Uiso 1 1 calc R U . . .
C43 C 0.67114(14) 0.35247(7) 0.46159(10) 0.0441(4) Uani 1 1 d . . . . .
H43A H 0.720962 0.353207 0.510811 0.066 Uiso 1 1 calc R U . . .
H43B H 0.670262 0.392875 0.438314 0.066 Uiso 1 1 calc R U . . .
H43C H 0.698436 0.322171 0.429575 0.066 Uiso 1 1 calc R U . . .
C44 C 0.82802(11) 0.22872(6) 0.64602(8) 0.0338(3) Uani 1 1 d . . . . .
H44 H 0.863026 0.187407 0.645720 0.041 Uiso 1 1 calc R U . . .
C45 C 0.83560(12) 0.24826(7) 0.72696(9) 0.0414(3) Uani 1 1 d . . . . .
H45A H 0.795574 0.286960 0.728594 0.062 Uiso 1 1 calc R U . . .
H45B H 0.914653 0.253539 0.750583 0.062 Uiso 1 1 calc R U . . .
H45C H 0.801486 0.216897 0.753998 0.062 Uiso 1 1 calc R U . . .
C46 C 0.89399(13) 0.27302(8) 0.60598(11) 0.0526(4) Uani 1 1 d . . . . .
H46A H 0.884639 0.261708 0.552949 0.079 Uiso 1 1 calc R U . . .
H46B H 0.973793 0.271212 0.629117 0.079 Uiso 1 1 calc R U . . .
H46C H 0.865916 0.314587 0.610156 0.079 Uiso 1 1 calc R U . . .

loop_
_atom_site_aniso_label
_atom_site_aniso_U_11
_atom_site_aniso_U_22
_atom_site_aniso_U_33
_atom_site_aniso_U_23
_atom_site_aniso_U_13
_atom_site_aniso_U_12
Al1 0.01994(16) 0.01960(15) 0.02241(17) -0.00088(12) 0.00769(13) -0.00039(12)
P1 0.02262(14) 0.01736(13) 0.02394(14) -0.00002(10) 0.00944(11) 0.00058(10)
Si1 0.03169(18) 0.02517(16) 0.0367(2) 0.00178(14) 0.01451(15) 0.00855(13)
N1 0.0207(4) 0.0175(4) 0.0242(5) -0.0007(3) 0.0076(4) -0.0012(3)
N2 0.0300(5) 0.0208(4) 0.0285(5) -0.0034(4) 0.0108(4) 0.0025(4)
N3 0.0256(5) 0.0243(5) 0.0288(5) 0.0020(4) 0.0067(4) 0.0042(4)
N4 0.0304(5) 0.0245(5) 0.0242(5) -0.0007(4) 0.0103(4) 0.0020(4)
N5 0.0217(5) 0.0269(5) 0.0300(5) -0.0019(4) 0.0078(4) 0.0024(4)
C1 0.0258(5) 0.0198(5) 0.0245(5) 0.0011(4) 0.0117(4) -0.0004(4)
C2 0.0199(5) 0.0203(5) 0.0236(5) 0.0014(4) 0.0061(4) -0.0015(4)
C3 0.0339(6) 0.0210(5) 0.0341(6) 0.0008(5) 0.0173(5) -0.0042(4)
C4 0.0534(9) 0.0268(6) 0.0328(7) 0.0056(5) 0.0171(6) -0.0010(6)
C5 0.0674(10) 0.0291(6) 0.0302(7) 0.0012(5) 0.0222(7) -0.0020(6)
C6 0.0395(7) 0.0235(5) 0.0356(7) 0.0010(5) 0.0236(6) 0.0002(5)
C7 0.0358(7) 0.0289(6) 0.0467(8) -0.0002(5) 0.0253(6) -0.0049(5)
C8 0.0356(8) 0.0547(9) 0.0596(10) 0.0008(8) 0.0235(7) 0.0118(7)
C9 0.0646(11) 0.0278(7) 0.0528(9) 0.0036(6) 0.0183(8) 0.0147(7)
C10 0.0393(7) 0.0268(6) 0.0325(7) -0.0085(5) 0.0086(6) -0.0002(5)
C11 0.0597(10) 0.0454(8) 0.0383(8) -0.0147(7) 0.0148(7) 0.0097(7)
C12 0.0489(9) 0.0367(7) 0.0353(7) -0.0093(6) -0.0009(6) 0.0048(6)
C13 0.0530(10) 0.0359(8) 0.0587(10) -0.0126(7) 0.0106(8) -0.0146(7)
C14 0.0308(6) 0.0335(6) 0.0308(6) 0.0017(5) 0.0028(5) 0.0040(5)
C15 0.0333(7) 0.0491(9) 0.0514(9) -0.0054(7) 0.0046(7) -0.0063(6)
C16 0.0451(8) 0.0416(8) 0.0329(7) -0.0029(6) 0.0098(6) 0.0028(6)
C17 0.0561(10) 0.0479(9) 0.0425(9) 0.0065(7) -0.0037(7) 0.0176(8)
C18 0.0255(6) 0.0193(5) 0.0303(6) -0.0041(4) 0.0122(5) -0.0036(4)
C19 0.0293(6) 0.0210(5) 0.0377(7) -0.0007(5) 0.0126(5) -0.0014(4)
C20 0.0414(8) 0.0214(6) 0.0518(9) -0.0040(6) 0.0132(7) 0.0013(5)
C21 0.0474(8) 0.0259(6) 0.0561(9) -0.0149(6) 0.0142(7) -0.0032(6)
C22 0.0372(7) 0.0332(7) 0.0471(8) -0.0145(6) 0.0061(6) -0.0061(6)
C23 0.0269(6) 0.0275(6) 0.0353(7) -0.0069(5) 0.0084(5) -0.0034(5)
C24 0.0339(7) 0.0211(5) 0.0403(7) 0.0034(5) 0.0069(6) 0.0021(5)
C25 0.0336(7) 0.0301(7) 0.0574(9) 0.0067(6) 0.0076(7) 0.0042(5)
C26 0.0516(9) 0.0298(7) 0.0459(8) 0.0086(6) 0.0134(7) 0.0045(6)
C27 0.0274(6) 0.0313(6) 0.0416(8) -0.0101(5) 0.0000(5) -0.0022(5)
C28 0.0293(7) 0.0499(9) 0.0615(10) -0.0158(8) 0.0074(7) -0.0027(6)
C29 0.0475(9) 0.0476(9) 0.0439(9) -0.0047(7) -0.0022(7) -0.0011(7)
C30 0.0211(5) 0.0218(5) 0.0286(6) 0.0003(4) 0.0105(4) -0.0005(4)
C31 0.0241(5) 0.0194(5) 0.0299(6) 0.0005(4) 0.0113(5) -0.0015(4)
C32 0.0218(5) 0.0275(6) 0.0316(6) -0.0034(5) 0.0085(5) -0.0031(4)
C33 0.0275(7) 0.0554(9) 0.0422(8) -0.0181(7) 0.0024(6) -0.0023(6)
C34 0.0299(7) 0.0390(8) 0.0798(13) -0.0014(8) -0.0017(8) -0.0097(6)
C35 0.0427(8) 0.0241(6) 0.0474(8) 0.0086(5) 0.0216(6) 0.0011(5)
C36 0.0534(9) 0.0371(7) 0.0571(10) 0.0106(7) 0.0290(8) -0.0077(7)
C37 0.0357(7) 0.0269(6) 0.0288(6) -0.0049(5) 0.0141(5) -0.0008(5)
C38 0.0323(6) 0.0254(6) 0.0339(7) -0.0038(5) 0.0161(5) 0.0005(5)
C39 0.0546(9) 0.0448(8) 0.0321(7) -0.0123(6) 0.0109(7) 0.0025(7)
C40 0.0542(9) 0.0337(7) 0.0494(9) -0.0067(6) 0.0202(7) 0.0120(6)
C41 0.0396(7) 0.0279(6) 0.0261(6) 0.0013(5) 0.0103(5) 0.0019(5)
C42 0.0673(11) 0.0434(8) 0.0340(8) 0.0087(6) -0.0009(7) 0.0028(8)
C43 0.0511(9) 0.0379(7) 0.0487(9) 0.0045(6) 0.0233(7) -0.0060(6)
C44 0.0227(6) 0.0312(6) 0.0475(8) 0.0013(6) 0.0067(5) 0.0036(5)
C45 0.0335(7) 0.0372(7) 0.0483(9) -0.0011(6) -0.0059(6) 0.0010(6)
C46 0.0297(7) 0.0582(10) 0.0721(12) 0.0076(9) 0.0154(8) -0.0083(7)

loop_
_atom_type_symbol
_atom_type_description
_atom_type_scat_dispersion_real
_atom_type_scat_dispersion_imag
_atom_type_scat_source
C C 0.0033 0.0016 'International Tables Vol C Tables 4.2.6.8 and 6.1.1.4'
H H 0.0000 0.0000 'International Tables Vol C Tables 4.2.6.8 and 6.1.1.4'
Al Al 0.0645 0.0514 'International Tables Vol C Tables 4.2.6.8 and 6.1.1.4'
N N 0.0061 0.0033 'International Tables Vol C Tables 4.2.6.8 and 6.1.1.4'
P P 0.1023 0.0942 'International Tables Vol C Tables 4.2.6.8 and 6.1.1.4'
Si Si 0.0817 0.0704 'International Tables Vol C Tables 4.2.6.8 and 6.1.1.4'

loop_
_geom_angle_atom_site_label_1
_geom_angle_atom_site_label_2
_geom_angle_atom_site_label_3
_geom_angle
_geom_angle_site_symmetry_1
_geom_angle_site_symmetry_3
_geom_angle_publ_flag
N4 Al1 N5 93.10(5) . . ?
N4 Al1 N1 114.14(5) . . ?
N5 Al1 N1 113.12(5) . . ?
N4 Al1 C30 118.22(5) . . ?
N5 Al1 C30 120.26(5) . . ?
N1 Al1 C30 99.10(4) . . ?
N3 P1 N2 86.12(5) . . ?
N3 P1 C1 115.20(6) . . ?
N2 P1 C1 113.28(5) . . ?
N3 P1 C31 112.20(6) . . ?
N2 P1 C31 113.83(5) . . ?
C1 P1 C31 113.47(5) . . ?
N3 Si1 N2 82.75(5) . . ?
N3 Si1 C8 115.12(7) . . ?
N2 Si1 C8 115.64(7) . . ?
N3 Si1 C9 116.32(7) . . ?
N2 Si1 C9 115.76(7) . . ?
C8 Si1 C9 109.37(8) . . ?
C2 N1 C18 118.05(9) . . ?
C2 N1 Al1 131.69(7) . . ?
C18 N1 Al1 110.19(7) . . ?
C10 N2 P1 133.02(9) . . ?
C10 N2 Si1 128.61(8) . . ?
P1 N2 Si1 95.44(6) . . ?
C14 N3 P1 132.11(8) . . ?
C14 N3 Si1 130.80(8) . . ?
P1 N3 Si1 95.64(5) . . ?
C37 N4 C41 117.11(10) . . ?
C37 N4 Al1 103.59(8) . . ?
C41 N4 Al1 120.20(8) . . ?
C38 N5 C44 117.38(10) . . ?
C38 N5 Al1 103.85(8) . . ?
C44 N5 Al1 131.39(9) . . ?
C2 C1 C6 105.19(9) . . ?
C2 C1 P1 138.62(9) . . ?
C6 C1 P1 114.94(8) . . ?
N1 C2 C1 135.32(10) . . ?
N1 C2 C3 119.40(10) . . ?
C1 C2 C3 105.26(9) . . ?
C7 C3 C2 101.98(10) . . ?
C7 C3 C4 101.33(11) . . ?
C2 C3 C4 106.51(10) . . ?
C7 C3 H3 115.1 . . ?
C2 C3 H3 115.1 . . ?
C4 C3 H3 115.1 . . ?
C5 C4 C3 103.08(11) . . ?
C5 C4 H4A 111.1 . . ?
C3 C4 H4A 111.1 . . ?
C5 C4 H4B 111.1 . . ?
C3 C4 H4B 111.1 . . ?
H4A C4 H4B 109.1 . . ?
C4 C5 C6 102.24(11) . . ?
C4 C5 H5A 111.3 . . ?
C6 C5 H5A 111.3 . . ?
C4 C5 H5B 111.3 . . ?
C6 C5 H5B 111.3 . . ?
H5A C5 H5B 109.2 . . ?
C7 C6 C1 101.57(10) . . ?
C7 C6 C5 100.27(11) . . ?
C1 C6 C5 108.70(11) . . ?
C7 C6 H6 114.9 . . ?
C1 C6 H6 114.9 . . ?
C5 C6 H6 114.9 . . ?
C3 C7 C6 92.88(10) . . ?
C3 C7 H7A 113.1 . . ?
C6 C7 H7A 113.1 . . ?
C3 C7 H7B 113.1 . . ?
C6 C7 H7B 113.1 . . ?
H7A C7 H7B 110.5 . . ?
Si1 C8 H8A 109.5 . . ?
Si1 C8 H8B 109.5 . . ?
H8A C8 H8B 109.5 . . ?
Si1 C8 H8C 109.5 . . ?
H8A C8 H8C 109.5 . . ?
H8B C8 H8C 109.5 . . ?
Si1 C9 H9A 109.5 . . ?
Si1 C9 H9B 109.5 . . ?
H9A C9 H9B 109.5 . . ?
Si1 C9 H9C 109.5 . . ?
H9A C9 H9C 109.5 . . ?
H9B C9 H9C 109.5 . . ?
N2 C10 C12 110.80(10) . . ?
N2 C10 C13 110.83(12) . . ?
C12 C10 C13 110.69(13) . . ?
N2 C10 C11 107.01(12) . . ?
C12 C10 C11 108.40(12) . . ?
C13 C10 C11 108.99(12) . . ?
C10 C11 H11A 109.5 . . ?
C10 C11 H11B 109.5 . . ?
H11A C11 H11B 109.5 . . ?
C10 C11 H11C 109.5 . . ?
H11A C11 H11C 109.5 . . ?
H11B C11 H11C 109.5 . . ?
C10 C12 H12A 109.5 . . ?
C10 C12 H12B 109.5 . . ?
H12A C12 H12B 109.5 . . ?
C10 C12 H12C 109.5 . . ?
H12A C12 H12C 109.5 . . ?
H12B C12 H12C 109.5 . . ?
C10 C13 H13A 109.5 . . ?
C10 C13 H13B 109.5 . . ?
H13A C13 H13B 109.5 . . ?
C10 C13 H13C 109.5 . . ?
H13A C13 H13C 109.5 . . ?
H13B C13 H13C 109.5 . . ?
N3 C14 C16 110.66(11) . . ?
N3 C14 C15 110.54(11) . . ?
C16 C14 C15 109.87(12) . . ?
N3 C14 C17 107.26(11) . . ?
C16 C14 C17 108.82(12) . . ?
C15 C14 C17 109.63(13) . . ?
C14 C15 H15A 109.5 . . ?
C14 C15 H15B 109.5 . . ?
H15A C15 H15B 109.5 . . ?
C14 C15 H15C 109.5 . . ?
H15A C15 H15C 109.5 . . ?
H15B C15 H15C 109.5 . . ?
C14 C16 H16A 109.5 . . ?
C14 C16 H16B 109.5 . . ?
H16A C16 H16B 109.5 . . ?
C14 C16 H16C 109.5 . . ?
H16A C16 H16C 109.5 . . ?
H16B C16 H16C 109.5 . . ?
C14 C17 H17A 109.5 . . ?
C14 C17 H17B 109.5 . . ?
H17A C17 H17B 109.5 . . ?
C14 C17 H17C 109.5 . . ?
H17A C17 H17C 109.5 . . ?
H17B C17 H17C 109.5 . . ?
C23 C18 C19 119.75(11) . . ?
C23 C18 N1 118.70(10) . . ?
C19 C18 N1 121.36(11) . . ?
C20 C19 C18 118.50(13) . . ?
C20 C19 C24 117.37(12) . . ?
C18 C19 C24 123.90(11) . . ?
C21 C20 C19 122.00(13) . . ?
C21 C20 H20 119.0 . . ?
C19 C20 H20 119.0 . . ?
C20 C21 C22 119.00(13) . . ?
C20 C21 H21 120.5 . . ?
C22 C21 H21 120.5 . . ?
C21 C22 C23 121.60(14) . . ?
C21 C22 H22 119.2 . . ?
C23 C22 H22 119.2 . . ?
C22 C23 C18 118.85(12) . . ?
C22 C23 C27 117.74(12) . . ?
C18 C23 C27 123.23(11) . . ?
C19 C24 C25 113.08(12) . . ?
C19 C24 C26 109.94(12) . . ?
C25 C24 C26 108.20(11) . . ?
C19 C24 H24 108.5 . . ?
C25 C24 H24 108.5 . . ?
C26 C24 H24 108.5 . . ?
C24 C25 H25A 109.5 . . ?
C24 C25 H25B 109.5 . . ?
H25A C25 H25B 109.5 . . ?
C24 C25 H25C 109.5 . . ?
H25A C25 H25C 109.5 . . ?
H25B C25 H25C 109.5 . . ?
C24 C26 H26A 109.5 . . ?
C24 C26 H26B 109.5 . . ?
H26A C26 H26B 109.5 . . ?
C24 C26 H26C 109.5 . . ?
H26A C26 H26C 109.5 . . ?
H26B C26 H26C 109.5 . . ?
C23 C27 C29 112.40(12) . . ?
C23 C27 C28 110.04(12) . . ?
C29 C27 C28 110.21(13) . . ?
C23 C27 H27 108.0 . . ?
C29 C27 H27 108.0 . . ?
C28 C27 H27 108.0 . . ?
C27 C28 H28A 109.5 . . ?
C27 C28 H28B 109.5 . . ?
H28A C28 H28B 109.5 . . ?
C27 C28 H28C 109.5 . . ?
H28A C28 H28C 109.5 . . ?
H28B C28 H28C 109.5 . . ?
C27 C29 H29A 109.5 . . ?
C27 C29 H29B 109.5 . . ?
H29A C29 H29B 109.5 . . ?
C27 C29 H29C 109.5 . . ?
H29A C29 H29C 109.5 . . ?
H29B C29 H29C 109.5 . . ?
C32 C30 C31 61.89(8) . . ?
C32 C30 Al1 153.39(10) . . ?
C31 C30 Al1 140.11(9) . . ?
C32 C31 C35 121.00(10) . . ?
C32 C31 C30 49.67(7) . . ?
C35 C31 C30 122.44(10) . . ?
C32 C31 P1 118.76(9) . . ?
C35 C31 P1 114.69(9) . . ?
C30 C31 P1 114.98(8) . . ?
C30 C32 C33 147.36(12) . . ?
C30 C32 C31 68.44(9) . . ?
C33 C32 C31 144.05(12) . . ?
C32 C33 C34 113.84(14) . . ?
C32 C33 H33A 108.8 . . ?
C34 C33 H33A 108.8 . . ?
C32 C33 H33B 108.8 . . ?
C34 C33 H33B 108.8 . . ?
H33A C33 H33B 107.7 . . ?
C33 C34 H34A 109.5 . . ?
C33 C34 H34B 109.5 . . ?
H34A C34 H34B 109.5 . . ?
C33 C34 H34C 109.5 . . ?
H34A C34 H34C 109.5 . . ?
H34B C34 H34C 109.5 . . ?
C36 C35 C31 114.74(12) . . ?
C36 C35 H35A 108.6 . . ?
C31 C35 H35A 108.6 . . ?
C36 C35 H35B 108.6 . . ?
C31 C35 H35B 108.6 . . ?
H35A C35 H35B 107.6 . . ?
C35 C36 H36A 109.5 . . ?
C35 C36 H36B 109.5 . . ?
H36A C36 H36B 109.5 . . ?
C35 C36 H36C 109.5 . . ?
H36A C36 H36C 109.5 . . ?
H36B C36 H36C 109.5 . . ?
C38 C37 N4 117.10(11) . . ?
C38 C37 C39 123.72(12) . . ?
N4 C37 C39 118.54(12) . . ?
C37 C38 N5 117.90(11) . . ?
C37 C38 C40 123.55(12) . . ?
N5 C38 C40 118.15(12) . . ?
C37 C39 H39A 109.5 . . ?
C37 C39 H39B 109.5 . . ?
H39A C39 H39B 109.5 . . ?
C37 C39 H39C 109.5 . . ?
H39A C39 H39C 109.5 . . ?
H39B C39 H39C 109.5 . . ?
C38 C40 H40A 109.5 . . ?
C38 C40 H40B 109.5 . . ?
H40A C40 H40B 109.5 . . ?
C38 C40 H40C 109.5 . . ?
H40A C40 H40C 109.5 . . ?
H40B C40 H40C 109.5 . . ?
N4 C41 C42 115.36(12) . . ?
N4 C41 C43 113.04(11) . . ?
C42 C41 C43 109.77(13) . . ?
N4 C41 H41 106.0 . . ?
C42 C41 H41 106.0 . . ?
C43 C41 H41 106.0 . . ?
C41 C42 H42A 109.5 . . ?
C41 C42 H42B 109.5 . . ?
H42A C42 H42B 109.5 . . ?
C41 C42 H42C 109.5 . . ?
H42A C42 H42C 109.5 . . ?
H42B C42 H42C 109.5 . . ?
C41 C43 H43A 109.5 . . ?
C41 C43 H43B 109.5 . . ?
H43A C43 H43B 109.5 . . ?
C41 C43 H43C 109.5 . . ?
H43A C43 H43C 109.5 . . ?
H43B C43 H43C 109.5 . . ?
N5 C44 C45 109.71(11) . . ?
N5 C44 C46 112.53(12) . . ?
C45 C44 C46 109.92(13) . . ?
N5 C44 H44 108.2 . . ?
C45 C44 H44 108.2 . . ?
C46 C44 H44 108.2 . . ?
C44 C45 H45A 109.5 . . ?
C44 C45 H45B 109.5 . . ?
H45A C45 H45B 109.5 . . ?
C44 C45 H45C 109.5 . . ?
H45A C45 H45C 109.5 . . ?
H45B C45 H45C 109.5 . . ?
C44 C46 H46A 109.5 . . ?
C44 C46 H46B 109.5 . . ?
H46A C46 H46B 109.5 . . ?
C44 C46 H46C 109.5 . . ?
H46A C46 H46C 109.5 . . ?
H46B C46 H46C 109.5 . . ?

loop_
_geom_bond_atom_site_label_1
_geom_bond_atom_site_label_2
_geom_bond_distance
_geom_bond_site_symmetry_2
_geom_bond_publ_flag
Al1 N4 1.8405(11) . ?
Al1 N5 1.8415(10) . ?
Al1 N1 1.9356(10) . ?
Al1 C30 1.9589(12) . ?
P1 N3 1.6864(11) . ?
P1 N2 1.6893(10) . ?
P1 C1 1.7536(11) . ?
P1 C31 1.7894(12) . ?
Si1 N3 1.7422(11) . ?
Si1 N2 1.7448(11) . ?
Si1 C8 1.8539(16) . ?
Si1 C9 1.8570(15) . ?
N1 C2 1.3600(14) . ?
N1 C18 1.4641(14) . ?
N2 C10 1.4845(17) . ?
N3 C14 1.4852(17) . ?
N4 C37 1.4391(15) . ?
N4 C41 1.4755(16) . ?
N5 C38 1.4243(16) . ?
N5 C44 1.4609(16) . ?
C1 C2 1.4144(15) . ?
C1 C6 1.5482(16) . ?
C2 C3 1.5350(15) . ?
C3 C7 1.5321(18) . ?
C3 C4 1.552(2) . ?
C3 H3 1.0000 . ?
C4 C5 1.5422(19) . ?
C4 H4A 0.9900 . ?
C4 H4B 0.9900 . ?
C5 C6 1.549(2) . ?
C5 H5A 0.9900 . ?
C5 H5B 0.9900 . ?
C6 C7 1.5371(19) . ?
C6 H6 1.0000 . ?
C7 H7A 0.9900 . ?
C7 H7B 0.9900 . ?
C8 H8A 0.9800 . ?
C8 H8B 0.9800 . ?
C8 H8C 0.9800 . ?
C9 H9A 0.9800 . ?
C9 H9B 0.9800 . ?
C9 H9C 0.9800 . ?
C10 C12 1.520(2) . ?
C10 C13 1.530(2) . ?
C10 C11 1.5343(19) . ?
C11 H11A 0.9800 . ?
C11 H11B 0.9800 . ?
C11 H11C 0.9800 . ?
C12 H12A 0.9800 . ?
C12 H12B 0.9800 . ?
C12 H12C 0.9800 . ?
C13 H13A 0.9800 . ?
C13 H13B 0.9800 . ?
C13 H13C 0.9800 . ?
C14 C16 1.5218(19) . ?
C14 C15 1.526(2) . ?
C14 C17 1.537(2) . ?
C15 H15A 0.9800 . ?
C15 H15B 0.9800 . ?
C15 H15C 0.9800 . ?
C16 H16A 0.9800 . ?
C16 H16B 0.9800 . ?
C16 H16C 0.9800 . ?
C17 H17A 0.9800 . ?
C17 H17B 0.9800 . ?
C17 H17C 0.9800 . ?
C18 C23 1.4106(18) . ?
C18 C19 1.4116(17) . ?
C19 C20 1.3987(17) . ?
C19 C24 1.5192(19) . ?
C20 C21 1.379(2) . ?
C20 H20 0.9500 . ?
C21 C22 1.379(2) . ?
C21 H21 0.9500 . ?
C22 C23 1.4000(18) . ?
C22 H22 0.9500 . ?
C23 C27 1.5169(19) . ?
C24 C25 1.5307(19) . ?
C24 C26 1.5418(19) . ?
C24 H24 1.0000 . ?
C25 H25A 0.9800 . ?
C25 H25B 0.9800 . ?
C25 H25C 0.9800 . ?
C26 H26A 0.9800 . ?
C26 H26B 0.9800 . ?
C26 H26C 0.9800 . ?
C27 C29 1.529(2) . ?
C27 C28 1.535(2) . ?
C27 H27 1.0000 . ?
C28 H28A 0.9800 . ?
C28 H28B 0.9800 . ?
C28 H28C 0.9800 . ?
C29 H29A 0.9800 . ?
C29 H29B 0.9800 . ?
C29 H29C 0.9800 . ?
C30 C32 1.2976(17) . ?
C30 C31 1.5830(16) . ?
C31 C32 1.5013(17) . ?
C31 C35 1.5382(17) . ?
C32 C33 1.4957(19) . ?
C33 C34 1.519(2) . ?
C33 H33A 0.9900 . ?
C33 H33B 0.9900 . ?
C34 H34A 0.9800 . ?
C34 H34B 0.9800 . ?
C34 H34C 0.9800 . ?
C35 C36 1.506(2) . ?
C35 H35A 0.9900 . ?
C35 H35B 0.9900 . ?
C36 H36A 0.9800 . ?
C36 H36B 0.9800 . ?
C36 H36C 0.9800 . ?
C37 C38 1.3509(19) . ?
C37 C39 1.5122(19) . ?
C38 C40 1.5138(18) . ?
C39 H39A 0.9800 . ?
C39 H39B 0.9800 . ?
C39 H39C 0.9800 . ?
C40 H40A 0.9800 . ?
C40 H40B 0.9800 . ?
C40 H40C 0.9800 . ?
C41 C42 1.528(2) . ?
C41 C43 1.532(2) . ?
C41 H41 1.0000 . ?
C42 H42A 0.9800 . ?
C42 H42B 0.9800 . ?
C42 H42C 0.9800 . ?
C43 H43A 0.9800 . ?
C43 H43B 0.9800 . ?
C43 H43C 0.9800 . ?
C44 C45 1.517(2) . ?
C44 C46 1.526(2) . ?
C44 H44 1.0000 . ?
C45 H45A 0.9800 . ?
C45 H45B 0.9800 . ?
C45 H45C 0.9800 . ?
C46 H46A 0.9800 . ?
C46 H46B 0.9800 . ?
C46 H46C 0.9800 . ?

loop_
_geom_torsion_atom_site_label_1
_geom_torsion_atom_site_label_2
_geom_torsion_atom_site_label_3
_geom_torsion_atom_site_label_4
_geom_torsion
_geom_torsion_site_symmetry_1
_geom_torsion_site_symmetry_2
_geom_torsion_site_symmetry_3
_geom_torsion_site_symmetry_4
_geom_torsion_publ_flag
N3 P1 N2 C10 -159.47(12) . . . . ?
C1 P1 N2 C10 84.72(12) . . . . ?
C31 P1 N2 C10 -46.88(13) . . . . ?
N3 P1 N2 Si1 1.68(5) . . . . ?
C1 P1 N2 Si1 -114.13(6) . . . . ?
C31 P1 N2 Si1 114.26(6) . . . . ?
N3 Si1 N2 C10 160.77(11) . . . . ?
C8 Si1 N2 C10 -84.80(13) . . . . ?
C9 Si1 N2 C10 44.99(13) . . . . ?
N3 Si1 N2 P1 -1.63(5) . . . . ?
C8 Si1 N2 P1 112.80(7) . . . . ?
C9 Si1 N2 P1 -117.41(7) . . . . ?
N2 P1 N3 C14 -168.70(12) . . . . ?
C1 P1 N3 C14 -54.76(13) . . . . ?
C31 P1 N3 C14 77.11(12) . . . . ?
N2 P1 N3 Si1 -1.68(5) . . . . ?
C1 P1 N3 Si1 112.26(6) . . . . ?
C31 P1 N3 Si1 -115.87(6) . . . . ?
N2 Si1 N3 C14 168.92(12) . . . . ?
C8 Si1 N3 C14 53.96(13) . . . . ?
C9 Si1 N3 C14 -75.88(13) . . . . ?
N2 Si1 N3 P1 1.64(5) . . . . ?
C8 Si1 N3 P1 -113.33(7) . . . . ?
C9 Si1 N3 P1 116.84(8) . . . . ?
N5 Al1 N4 C37 18.66(8) . . . . ?
N1 Al1 N4 C37 -98.41(8) . . . . ?
C30 Al1 N4 C37 145.65(8) . . . . ?
N5 Al1 N4 C41 -114.43(9) . . . . ?
N1 Al1 N4 C41 128.49(9) . . . . ?
C30 Al1 N4 C41 12.56(11) . . . . ?
N4 Al1 N5 C38 -18.15(8) . . . . ?
N1 Al1 N5 C38 99.78(8) . . . . ?
C30 Al1 N5 C38 -143.59(8) . . . . ?
N4 Al1 N5 C44 129.89(12) . . . . ?
N1 Al1 N5 C44 -112.17(11) . . . . ?
C30 Al1 N5 C44 4.46(14) . . . . ?
N3 P1 C1 C2 90.56(14) . . . . ?
N2 P1 C1 C2 -172.49(13) . . . . ?
C31 P1 C1 C2 -40.71(16) . . . . ?
N3 P1 C1 C6 -74.20(11) . . . . ?
N2 P1 C1 C6 22.75(11) . . . . ?
C31 P1 C1 C6 154.54(9) . . . . ?
C18 N1 C2 C1 -164.85(13) . . . . ?
Al1 N1 C2 C1 11.7(2) . . . . ?
C18 N1 C2 C3 16.86(16) . . . . ?
Al1 N1 C2 C3 -166.60(9) . . . . ?
C6 C1 C2 N1 -179.04(13) . . . . ?
P1 C1 C2 N1 15.3(2) . . . . ?
C6 C1 C2 C3 -0.58(13) . . . . ?
P1 C1 C2 C3 -166.28(12) . . . . ?
N1 C2 C3 C7 -146.14(11) . . . . ?
C1 C2 C3 C7 35.11(13) . . . . ?
N1 C2 C3 C4 108.05(12) . . . . ?
C1 C2 C3 C4 -70.70(12) . . . . ?
C7 C3 C4 C5 -33.72(13) . . . . ?
C2 C3 C4 C5 72.55(12) . . . . ?
C3 C4 C5 C6 -3.89(14) . . . . ?
C2 C1 C6 C7 -33.93(13) . . . . ?
P1 C1 C6 C7 135.70(9) . . . . ?
C2 C1 C6 C5 71.22(12) . . . . ?
P1 C1 C6 C5 -119.15(10) . . . . ?
C4 C5 C6 C7 40.08(13) . . . . ?
C4 C5 C6 C1 -65.97(13) . . . . ?
C2 C3 C7 C6 -52.85(11) . . . . ?
C4 C3 C7 C6 56.95(11) . . . . ?
C1 C6 C7 C3 52.17(11) . . . . ?
C5 C6 C7 C3 -59.53(11) . . . . ?
P1 N2 C10 C12 -46.81(17) . . . . ?
Si1 N2 C10 C12 157.50(10) . . . . ?
P1 N2 C10 C13 76.48(15) . . . . ?
Si1 N2 C10 C13 -79.21(14) . . . . ?
P1 N2 C10 C11 -164.80(11) . . . . ?
Si1 N2 C10 C11 39.51(15) . . . . ?
P1 N3 C14 C16 -34.88(17) . . . . ?
Si1 N3 C14 C16 162.29(10) . . . . ?
P1 N3 C14 C15 87.06(14) . . . . ?
Si1 N3 C14 C15 -75.77(14) . . . . ?
P1 N3 C14 C17 -153.45(11) . . . . ?
Si1 N3 C14 C17 43.72(16) . . . . ?
C2 N1 C18 C23 82.72(14) . . . . ?
Al1 N1 C18 C23 -94.53(11) . . . . ?
C2 N1 C18 C19 -102.32(13) . . . . ?
Al1 N1 C18 C19 80.43(12) . . . . ?
C23 C18 C19 C20 5.72(18) . . . . ?
N1 C18 C19 C20 -169.19(11) . . . . ?
C23 C18 C19 C24 -168.56(12) . . . . ?
N1 C18 C19 C24 16.53(18) . . . . ?
C18 C19 C20 C21 -1.7(2) . . . . ?
C24 C19 C20 C21 172.97(14) . . . . ?
C19 C20 C21 C22 -2.7(2) . . . . ?
C20 C21 C22 C23 3.1(2) . . . . ?
C21 C22 C23 C18 1.0(2) . . . . ?
C21 C22 C23 C27 -174.32(14) . . . . ?
C19 C18 C23 C22 -5.38(19) . . . . ?
N1 C18 C23 C22 169.66(12) . . . . ?
C19 C18 C23 C27 169.63(12) . . . . ?
N1 C18 C23 C27 -15.33(18) . . . . ?
C20 C19 C24 C25 50.20(16) . . . . ?
C18 C19 C24 C25 -135.46(12) . . . . ?
C20 C19 C24 C26 -70.85(15) . . . . ?
C18 C19 C24 C26 103.49(14) . . . . ?
C22 C23 C27 C29 -60.25(17) . . . . ?
C18 C23 C27 C29 124.69(14) . . . . ?
C22 C23 C27 C28 62.99(17) . . . . ?
C18 C23 C27 C28 -112.07(14) . . . . ?
Al1 C30 C31 C32 160.31(15) . . . . ?
C32 C30 C31 C35 105.13(13) . . . . ?
Al1 C30 C31 C35 -94.56(15) . . . . ?
C32 C30 C31 P1 -107.51(10) . . . . ?
Al1 C30 C31 P1 52.80(16) . . . . ?
N3 P1 C31 C32 -178.86(9) . . . . ?
N2 P1 C31 C32 85.38(10) . . . . ?
C1 P1 C31 C32 -46.13(11) . . . . ?
N3 P1 C31 C35 27.11(11) . . . . ?
N2 P1 C31 C35 -68.65(11) . . . . ?
C1 P1 C31 C35 159.84(9) . . . . ?
N3 P1 C31 C30 -122.82(9) . . . . ?
N2 P1 C31 C30 141.41(8) . . . . ?
C1 P1 C31 C30 9.90(11) . . . . ?
C31 C30 C32 C33 -175.4(2) . . . . ?
Al1 C30 C32 C33 33.5(4) . . . . ?
Al1 C30 C32 C31 -151.1(2) . . . . ?
C35 C31 C32 C30 -108.11(13) . . . . ?
P1 C31 C32 C30 99.55(10) . . . . ?
C35 C31 C32 C33 67.7(2) . . . . ?
C30 C31 C32 C33 175.8(2) . . . . ?
P1 C31 C32 C33 -84.7(2) . . . . ?
C30 C32 C33 C34 65.5(3) . . . . ?
C31 C32 C33 C34 -107.1(2) . . . . ?
C32 C31 C35 C36 29.23(19) . . . . ?
C30 C31 C35 C36 -29.93(19) . . . . ?
P1 C31 C35 C36 -177.38(11) . . . . ?
C41 N4 C37 C38 119.81(13) . . . . ?
Al1 N4 C37 C38 -15.03(13) . . . . ?
C41 N4 C37 C39 -69.01(16) . . . . ?
Al1 N4 C37 C39 156.15(11) . . . . ?
N4 C37 C38 N5 1.22(17) . . . . ?
C39 C37 C38 N5 -169.46(12) . . . . ?
N4 C37 C38 C40 173.74(12) . . . . ?
C39 C37 C38 C40 3.1(2) . . . . ?
C44 N5 C38 C37 -140.13(12) . . . . ?
Al1 N5 C38 C37 13.30(13) . . . . ?
C44 N5 C38 C40 46.94(16) . . . . ?
Al1 N5 C38 C40 -159.63(10) . . . . ?
C37 N4 C41 C42 79.03(16) . . . . ?
Al1 N4 C41 C42 -153.85(11) . . . . ?
C37 N4 C41 C43 -48.44(16) . . . . ?
Al1 N4 C41 C43 78.67(13) . . . . ?
C38 N5 C44 C45 -173.28(11) . . . . ?
Al1 N5 C44 C45 42.08(16) . . . . ?
C38 N5 C44 C46 64.02(16) . . . . ?
Al1 N5 C44 C46 -80.62(16) . . . . ?
